data_4508636
loop_
_publ_author_name
'Wang, Ruihu'
'Yuan, Daqiang'
'Jiang, Feilong'
'Han, Lei'
'Gong, Yaqiong'
'Hong, Maochun'

_publ_section_title
;
 Anion Effect on the Structural Conformation of Tetranuclear Cadmium(II)
 Complexes
;
_journal_issue 6
_journal_name_full 'Crystal Growth &amp; Design'
_journal_page_first 1351
_journal_paper_doi 10.1021/cg0505970
_journal_volume 6
_journal_year 2006
_chemical_formula_sum 'C74 H98 Cd4 N12 O31'
_chemical_formula_weight 2101.24
_chemical_name_systematic
; 
 ? 
;
_space_group_IT_number 14
_symmetry_cell_setting monoclinic
_symmetry_space_group_name_Hall '-P 2yn'
_symmetry_space_group_name_H-M 'P 1 21/n 1'
_atom_sites_solution_hydrogens geom
_atom_sites_solution_primary direct
_atom_sites_solution_secondary difmap
_audit_creation_method SHELXL-97
_cell_angle_alpha 90.00
_cell_angle_beta 90.8020(10)
_cell_angle_gamma 90.00
_cell_formula_units_Z 4
_cell_length_a 20.9727(4)
_cell_length_b 19.1255(2)
_cell_length_c 21.2366(3)
_cell_measurement_reflns_used 2354
_cell_measurement_temperature 293(2)
_cell_measurement_theta_max 25.10
_cell_measurement_theta_min 1.36
_cell_volume 8517.4(2)
_computing_cell_refinement 'Siemens SMART & SAINT'
_computing_data_collection 'Siemens SMART'
_computing_data_reduction 'Siemens XPREP'
_computing_structure_refinement 'Siemens SHELXTL'
_computing_structure_solution 'Siemens SHELXTL'
_diffrn_ambient_temperature 293(2)
_diffrn_measured_fraction_theta_full 0.993
_diffrn_measured_fraction_theta_max 0.993
_diffrn_radiation_monochromator graphite
_diffrn_radiation_source 'fine-focus sealed tube'
_diffrn_radiation_type MoK\a
_diffrn_radiation_wavelength 0.71073
_diffrn_reflns_av_R_equivalents 0.0554
_diffrn_reflns_av_sigmaI/netI 0.0674
_diffrn_reflns_limit_h_max 25
_diffrn_reflns_limit_h_min -21
_diffrn_reflns_limit_k_max 22
_diffrn_reflns_limit_k_min -11
_diffrn_reflns_limit_l_max 25
_diffrn_reflns_limit_l_min -25
_diffrn_reflns_number 27656
_diffrn_reflns_theta_full 25.10
_diffrn_reflns_theta_max 25.10
_diffrn_reflns_theta_min 1.36
_diffrn_standards_decay_% none
_diffrn_standards_interval_count none
_diffrn_standards_interval_time none
_diffrn_standards_number none
_exptl_absorpt_coefficient_mu 1.074
_exptl_absorpt_correction_T_max 1.0000
_exptl_absorpt_correction_T_min .7413
_exptl_absorpt_correction_type empirical
_exptl_absorpt_process_details 'SADABS (Sheldrick, 1996)'
_exptl_crystal_colour colorless
_exptl_crystal_density_diffrn 1.639
_exptl_crystal_density_method 'not measured'
_exptl_crystal_description block
_exptl_crystal_F_000 4264
_exptl_crystal_size_max 0.26
_exptl_crystal_size_mid 0.24
_exptl_crystal_size_min 0.22
_refine_diff_density_max 1.435
_refine_diff_density_min -0.810
_refine_diff_density_rms 0.175
_refine_ls_extinction_method none
_refine_ls_goodness_of_fit_ref 1.131
_refine_ls_hydrogen_treatment mixed
_refine_ls_matrix_type full
_refine_ls_number_parameters 1066
_refine_ls_number_reflns 15066
_refine_ls_number_restraints 0
_refine_ls_restrained_S_all 1.131
_refine_ls_R_factor_all 0.1021
_refine_ls_R_factor_gt 0.0608
_refine_ls_shift/su_max 0.001
_refine_ls_shift/su_mean 0.000
_refine_ls_structure_factor_coef Fsqd
_refine_ls_weighting_details 'calc w=1/[\s^2^(Fo^2^)+(0.0596P)^2^+42.8299P] where P=(Fo^2^+2Fc^2^)/3'
_refine_ls_weighting_scheme calc
_refine_ls_wR_factor_gt 0.1377
_refine_ls_wR_factor_ref 0.1702
_reflns_number_gt 10498
_reflns_number_total 15066
_reflns_threshold_expression >2sigma(I)
_cod_data_source_file cg0505970sup6.cif
_cod_data_source_block 6
_cod_original_cell_volume 8517.5(2)
_cod_original_sg_symbol_H-M P2(1)/n
_cod_database_code 4508636

loop_
_symmetry_equiv_pos_as_xyz
'x, y, z'
'-x+1/2, y+1/2, -z+1/2'
'-x, -y, -z'
'x-1/2, -y-1/2, z-1/2'

loop_
_atom_site_label
_atom_site_type_symbol
_atom_site_fract_x
_atom_site_fract_y
_atom_site_fract_z
_atom_site_U_iso_or_equiv
_atom_site_adp_type
_atom_site_occupancy
_atom_site_symmetry_multiplicity
_atom_site_calc_flag
_atom_site_refinement_flags
Cd1 Cd 0.81358(2) 0.87454(3) 0.17659(3) 0.03339(15) Uani 1 1 d .
Cd2 Cd 0.82667(3) 0.69840(3) -0.07277(3) 0.03671(16) Uani 1 1 d .
Cd3 Cd 1.15667(3) 0.73479(3) -0.08094(3) 0.03900(16) Uani 1 1 d .
Cd4 Cd 1.14764(3) 0.74512(3) 0.19228(3) 0.03759(16) Uani 1 1 d .
N1 N 0.8812(3) 0.8505(4) 0.0889(3) 0.0402(16) Uani 1 1 d .
N2 N 0.9851(3) 0.8076(5) 0.0553(4) 0.056(2) Uani 1 1 d .
N3 N 0.9322(4) 0.8987(4) -0.0044(4) 0.054(2) Uani 1 1 d .
N4 N 0.8898(3) 0.7795(4) -0.0065(3) 0.0401(16) Uani 1 1 d .
N11 N 0.7491(3) 0.9044(3) 0.2688(3) 0.0327(14) Uani 1 1 d .
N12 N 0.7468(3) 0.9729(4) 0.3662(3) 0.0460(18) Uani 1 1 d .
N13 N 0.6505(3) 0.9608(4) 0.3015(3) 0.0443(18) Uani 1 1 d .
N14 N 0.6914(3) 0.8606(3) 0.3605(3) 0.0335(15) Uani 1 1 d .
N21 N 0.7655(3) 0.6384(3) -0.1585(3) 0.0334(14) Uani 1 1 d .
N22 N 0.7731(3) 0.5612(4) -0.2512(3) 0.0396(16) Uani 1 1 d .
N23 N 0.6800(3) 0.5549(3) -0.1843(4) 0.0423(17) Uani 1 1 d .
N24 N 0.6958(3) 0.6572(3) -0.2517(3) 0.0324(14) Uani 1 1 d .
OW1 O 0.7854(3) 0.9795(3) 0.1321(3) 0.0524(15) Uani 1 1 d .
OW2 O 0.8330(3) 0.5985(5) -0.0139(4) 0.089(3) Uani 1 1 d .
OW3 O 1.1190(4) 0.6631(5) -0.0057(3) 0.083(3) Uani 1 1 d .
OW4 O 1.1110(3) 0.8122(4) 0.1100(3) 0.0564(17) Uani 1 1 d .
OW5 O 1.1867(3) 0.6557(4) 0.2568(4) 0.068(2) Uani 1 1 d .
O31 O 0.7590(3) 0.7736(3) 0.1657(3) 0.0455(14) Uani 1 1 d .
O32 O 0.7069(3) 0.8447(3) 0.1034(3) 0.0536(16) Uani 1 1 d .
O41 O 0.7253(3) 0.7065(3) -0.0138(3) 0.0480(15) Uani 1 1 d .
O42 O 0.7544(2) 0.7898(3) -0.0773(3) 0.0426(14) Uani 1 1 d .
O51 O 0.9223(2) 0.6524(3) -0.1111(3) 0.0439(14) Uani 1 1 d .
O52 O 0.8852(2) 0.7437(3) -0.1622(3) 0.0377(13) Uani 1 1 d .
O61 O 1.0537(3) 0.7595(4) -0.1143(3) 0.067(2) Uani 1 1 d .
O62 O 1.1300(3) 0.8093(4) -0.1632(4) 0.072(2) Uani 1 1 d .
O71 O 1.1844(2) 0.8125(3) 0.0007(3) 0.0461(15) Uani 1 1 d .
O72 O 1.2595(3) 0.7573(3) -0.0488(3) 0.0481(15) Uani 1 1 d .
O81 O 1.1858(3) 0.6621(4) 0.1043(3) 0.0529(16) Uani 1 1 d .
O82 O 1.2471(3) 0.7397(3) 0.1506(3) 0.0531(16) Uani 1 1 d .
O91 O 1.0442(3) 0.6788(4) 0.2029(3) 0.068(2) Uani 1 1 d .
O92 O 1.0719(4) 0.7603(4) 0.2671(4) 0.082(3) Uani 1 1 d .
O101 O 0.9017(3) 0.9186(3) 0.2296(3) 0.0418(13) Uani 1 1 d .
O102 O 0.8778(3) 0.8108(3) 0.2543(3) 0.0443(14) Uani 1 1 d .
C1 C 0.9443(4) 0.8242(5) 0.1094(4) 0.048(2) Uani 1 1 d .
H1A H 0.9388 0.7825 0.1347 0.058 Uiso 1 1 calc R
H1B H 0.9653 0.8592 0.1354 0.058 Uiso 1 1 calc R
C2 C 0.9931(4) 0.8715(6) 0.0183(5) 0.061(3) Uani 1 1 d .
H2A H 1.0141 0.9067 0.0442 0.073 Uiso 1 1 calc R
H2B H 1.0202 0.8618 -0.0173 0.073 Uiso 1 1 calc R
C3 C 0.9528(4) 0.7557(5) 0.0165(5) 0.054(2) Uani 1 1 d .
H3A H 0.9475 0.7132 0.0408 0.064 Uiso 1 1 calc R
H3B H 0.9792 0.7447 -0.0193 0.064 Uiso 1 1 calc R
C4 C 0.8925(4) 0.9143(5) 0.0496(4) 0.052(2) Uani 1 1 d .
H4A H 0.8519 0.9328 0.0350 0.062 Uiso 1 1 calc R
H4B H 0.9132 0.9499 0.0753 0.062 Uiso 1 1 calc R
C5 C 0.8503(3) 0.7962(5) 0.0477(4) 0.0390(19) Uani 1 1 d .
H5A H 0.8433 0.7541 0.0721 0.047 Uiso 1 1 calc R
H5B H 0.8092 0.8132 0.0330 0.047 Uiso 1 1 calc R
C6 C 0.9006(4) 0.8449(5) -0.0431(4) 0.047(2) Uani 1 1 d .
H6A H 0.9267 0.8344 -0.0792 0.057 Uiso 1 1 calc R
H6B H 0.8600 0.8627 -0.0586 0.057 Uiso 1 1 calc R
C11 C 0.7849(4) 0.9519(4) 0.3116(4) 0.042(2) Uani 1 1 d .
H11A H 0.8234 0.9286 0.3263 0.050 Uiso 1 1 calc R
H11B H 0.7975 0.9933 0.2885 0.050 Uiso 1 1 calc R
C12 C 0.6897(4) 0.9410(5) 0.2489(4) 0.041(2) Uani 1 1 d .
H12A H 0.7008 0.9826 0.2254 0.049 Uiso 1 1 calc R
H12B H 0.6652 0.9107 0.2211 0.049 Uiso 1 1 calc R
C13 C 0.7302(4) 0.8415(4) 0.3050(4) 0.0335(17) Uani 1 1 d .
H13A H 0.7681 0.8167 0.3190 0.040 Uiso 1 1 calc R
H13B H 0.7057 0.8105 0.2778 0.040 Uiso 1 1 calc R
C14 C 0.7298(4) 0.9096(5) 0.4000(4) 0.045(2) Uani 1 1 d .
H14A H 0.7057 0.9222 0.4370 0.054 Uiso 1 1 calc R
H14B H 0.7685 0.8862 0.4141 0.054 Uiso 1 1 calc R
C15 C 0.6337(4) 0.8982(4) 0.3356(4) 0.041(2) Uani 1 1 d .
H15A H 0.6098 0.8672 0.3079 0.050 Uiso 1 1 calc R
H15B H 0.6065 0.9106 0.3704 0.050 Uiso 1 1 calc R
C16 C 0.6891(4) 1.0075(5) 0.3416(5) 0.055(3) Uani 1 1 d .
H16A H 0.7013 1.0483 0.3174 0.067 Uiso 1 1 calc R
H16B H 0.6636 1.0234 0.3766 0.067 Uiso 1 1 calc R
C21 C 0.8082(4) 0.5968(4) -0.2000(4) 0.041(2) Uani 1 1 d .
H21A H 0.8397 0.6278 -0.2181 0.049 Uiso 1 1 calc R
H21B H 0.8306 0.5623 -0.1747 0.049 Uiso 1 1 calc R
C22 C 0.7161(4) 0.5902(4) -0.1339(4) 0.0384(19) Uani 1 1 d .
H22A H 0.7365 0.5552 -0.1074 0.046 Uiso 1 1 calc R
H22B H 0.6868 0.6164 -0.1080 0.046 Uiso 1 1 calc R
C23 C 0.7326(3) 0.6903(4) -0.1997(3) 0.0311(16) Uani 1 1 d .
H23A H 0.7039 0.7181 -0.1744 0.037 Uiso 1 1 calc R
H23B H 0.7641 0.7216 -0.2173 0.037 Uiso 1 1 calc R
C24 C 0.6490(4) 0.6079(4) -0.2234(4) 0.042(2) Uani 1 1 d .
H24A H 0.6193 0.6341 -0.1980 0.051 Uiso 1 1 calc R
H24B H 0.6249 0.5851 -0.2568 0.051 Uiso 1 1 calc R
C25 C 0.7243(4) 0.5154(4) -0.2233(4) 0.044(2) Uani 1 1 d .
H25A H 0.7007 0.4919 -0.2567 0.053 Uiso 1 1 calc R
H25B H 0.7452 0.4798 -0.1977 0.053 Uiso 1 1 calc R
C26 C 0.7411(4) 0.6147(4) -0.2897(4) 0.0379(19) Uani 1 1 d .
H26A H 0.7180 0.5922 -0.3240 0.046 Uiso 1 1 calc R
H26B H 0.7729 0.6453 -0.3078 0.046 Uiso 1 1 calc R
C31 C 0.7131(3) 0.7874(4) 0.1281(4) 0.0336(18) Uani 1 1 d .
C32 C 0.6646(3) 0.7298(4) 0.1173(4) 0.0304(17) Uani 1 1 d .
C33 C 0.6195(3) 0.7304(4) 0.0680(3) 0.0315(17) Uani 1 1 d .
C34 C 0.5746(4) 0.6776(4) 0.0655(4) 0.0377(19) Uani 1 1 d .
H34A H 0.5444 0.6781 0.0331 0.045 Uiso 1 1 calc R
C35 C 0.5727(4) 0.6242(5) 0.1093(4) 0.047(2) Uani 1 1 d .
H35A H 0.5418 0.5896 0.1062 0.056 Uiso 1 1 calc R
C36 C 0.6179(4) 0.6231(4) 0.1580(4) 0.044(2) Uani 1 1 d .
H36A H 0.6178 0.5876 0.1880 0.052 Uiso 1 1 calc R
C37 C 0.6629(4) 0.6760(4) 0.1608(4) 0.041(2) Uani 1 1 d .
H37A H 0.6931 0.6753 0.1932 0.049 Uiso 1 1 calc R
C41 C 0.7138(3) 0.7633(4) -0.0411(3) 0.0329(18) Uani 1 1 d .
C42 C 0.6530(3) 0.8017(4) -0.0303(4) 0.0324(17) Uani 1 1 d .
C43 C 0.6113(3) 0.7868(4) 0.0193(3) 0.0312(17) Uani 1 1 d .
C44 C 0.5543(3) 0.8248(5) 0.0219(4) 0.040(2) Uani 1 1 d .
H44A H 0.5263 0.8157 0.0544 0.048 Uiso 1 1 calc R
C45 C 0.5383(4) 0.8748(5) -0.0219(4) 0.047(2) Uani 1 1 d .
H45A H 0.5002 0.8993 -0.0187 0.057 Uiso 1 1 calc R
C46 C 0.5791(4) 0.8885(5) -0.0702(4) 0.050(2) Uani 1 1 d .
H46A H 0.5687 0.9221 -0.1003 0.060 Uiso 1 1 calc R
C47 C 0.6357(4) 0.8522(4) -0.0742(4) 0.0400(19) Uani 1 1 d .
H47A H 0.6630 0.8618 -0.1071 0.048 Uiso 1 1 calc R
C51 C 0.9235(3) 0.6940(4) -0.1579(4) 0.0336(18) Uani 1 1 d .
C52 C 0.9677(3) 0.6768(4) -0.2103(4) 0.0326(18) Uani 1 1 d .
C53 C 0.9938(3) 0.7276(4) -0.2493(4) 0.0321(17) Uani 1 1 d .
C54 C 1.0306(4) 0.7061(5) -0.2989(4) 0.043(2) Uani 1 1 d .
H54A H 1.0490 0.7396 -0.3247 0.051 Uiso 1 1 calc R
C55 C 1.0407(4) 0.6372(5) -0.3111(4) 0.045(2) Uani 1 1 d .
H55A H 1.0654 0.6244 -0.3452 0.054 Uiso 1 1 calc R
C56 C 1.0151(4) 0.5862(5) -0.2737(4) 0.044(2) Uani 1 1 d .
H56A H 1.0218 0.5390 -0.2820 0.053 Uiso 1 1 calc R
C57 C 0.9790(3) 0.6073(4) -0.2233(4) 0.0385(19) Uani 1 1 d .
H57A H 0.9617 0.5734 -0.1971 0.046 Uiso 1 1 calc R
C61 C 1.0718(4) 0.8004(4) -0.1546(4) 0.0387(19) Uani 1 1 d .
C62 C 1.0236(4) 0.8397(4) -0.1936(4) 0.0379(19) Uani 1 1 d .
C63 C 0.9854(3) 0.8045(4) -0.2372(4) 0.0366(19) Uani 1 1 d .
C64 C 0.9416(4) 0.8433(5) -0.2726(5) 0.053(2) Uani 1 1 d .
H64A H 0.9159 0.8210 -0.3023 0.063 Uiso 1 1 calc R
C65 C 0.9361(5) 0.9142(6) -0.2640(6) 0.068(3) Uani 1 1 d .
H65A H 0.9065 0.9395 -0.2879 0.082 Uiso 1 1 calc R
C66 C 0.9739(5) 0.9481(5) -0.2203(6) 0.068(3) Uani 1 1 d .
H66A H 0.9691 0.9959 -0.2138 0.082 Uiso 1 1 calc R
C67 C 1.0180(5) 0.9120(5) -0.1869(5) 0.059(3) Uani 1 1 d .
H67A H 1.0450 0.9356 -0.1590 0.070 Uiso 1 1 calc R
C71 C 1.2424(4) 0.7979(4) -0.0066(4) 0.0375(19) Uani 1 1 d .
C72 C 1.2915(4) 0.8307(4) 0.0353(4) 0.0362(18) Uani 1 1 d .
C73 C 1.3397(3) 0.7907(4) 0.0635(4) 0.0373(19) Uani 1 1 d .
C74 C 1.3856(4) 0.8252(5) 0.0995(4) 0.051(2) Uani 1 1 d .
H74A H 1.4183 0.7998 0.1186 0.061 Uiso 1 1 calc R
C75 C 1.3833(5) 0.8969(6) 0.1073(5) 0.063(3) Uani 1 1 d .
H75A H 1.4147 0.9194 0.1311 0.075 Uiso 1 1 calc R
C76 C 1.3353(5) 0.9345(5) 0.0802(5) 0.061(3) Uani 1 1 d .
H76A H 1.3339 0.9828 0.0855 0.074 Uiso 1 1 calc R
C77 C 1.2888(5) 0.9017(5) 0.0449(5) 0.054(2) Uani 1 1 d .
H77A H 1.2554 0.9275 0.0275 0.065 Uiso 1 1 calc R
C81 C 1.2389(4) 0.6914(5) 0.1119(4) 0.0395(19) Uani 1 1 d .
C82 C 1.2957(4) 0.6677(5) 0.0752(4) 0.0381(19) Uani 1 1 d .
C83 C 1.3439(4) 0.7138(5) 0.0558(4) 0.041(2) Uani 1 1 d .
C84 C 1.3963(4) 0.6866(5) 0.0262(4) 0.049(2) Uani 1 1 d .
H84A H 1.4288 0.7166 0.0139 0.059 Uiso 1 1 calc R
C85 C 1.4022(4) 0.6161(6) 0.0143(5) 0.061(3) Uani 1 1 d .
H85A H 1.4382 0.5991 -0.0057 0.073 Uiso 1 1 calc R
C86 C 1.3544(5) 0.5706(5) 0.0321(5) 0.059(3) Uani 1 1 d .
H86A H 1.3575 0.5230 0.0238 0.070 Uiso 1 1 calc R
C87 C 1.3021(4) 0.5974(5) 0.0627(4) 0.047(2) Uani 1 1 d .
H87A H 1.2700 0.5670 0.0752 0.056 Uiso 1 1 calc R
C91 C 1.0370(4) 0.7108(5) 0.2535(4) 0.045(2) Uani 1 1 d .
C92 C 0.9847(3) 0.6900(4) 0.2966(4) 0.0378(19) Uani 1 1 d .
C93 C 0.9575(3) 0.7369(4) 0.3389(4) 0.0354(18) Uani 1 1 d .
C94 C 0.9090(4) 0.7115(5) 0.3765(4) 0.044(2) Uani 1 1 d .
H94A H 0.8887 0.7424 0.4034 0.052 Uiso 1 1 calc R
C95 C 0.8899(4) 0.6436(5) 0.3756(4) 0.049(2) Uani 1 1 d .
H95A H 0.8582 0.6288 0.4028 0.059 Uiso 1 1 calc R
C96 C 0.9168(4) 0.5966(5) 0.3352(5) 0.057(3) Uani 1 1 d .
H96A H 0.9040 0.5500 0.3347 0.069 Uiso 1 1 calc R
C97 C 0.9640(4) 0.6204(5) 0.2947(5) 0.049(2) Uani 1 1 d .
H97A H 0.9819 0.5896 0.2661 0.059 Uiso 1 1 calc R
C101 C 0.9100(3) 0.8652(4) 0.2629(4) 0.0322(17) Uani 1 1 d .
C102 C 0.9584(3) 0.8693(4) 0.3158(3) 0.0310(17) Uani 1 1 d .
C103 C 0.9805(3) 0.8100(4) 0.3488(3) 0.0322(17) Uani 1 1 d .
C104 C 1.0257(4) 0.8205(4) 0.3961(4) 0.0388(19) Uani 1 1 d .
H10A H 1.0418 0.7818 0.4177 0.047 Uiso 1 1 calc R
C105 C 1.0477(4) 0.8856(5) 0.4123(4) 0.040(2) Uani 1 1 d .
H10B H 1.0777 0.8910 0.4446 0.048 Uiso 1 1 calc R
C106 C 1.0246(4) 0.9426(5) 0.3801(4) 0.041(2) Uani 1 1 d .
H10C H 1.0391 0.9872 0.3905 0.049 Uiso 1 1 calc R
C107 C 0.98054(11) 0.93410(12) 0.33288(12) 0.0383(19) Uani 1 1 d .
H10D H 0.9651 0.9733 0.3117 0.046 Uiso 1 1 calc R
OW6 O 0.77904(11) 1.09690(12) 0.20149(12) 0.070(2) Uani 1 1 d R
OW7 O 0.67992(11) 1.17392(12) 0.26366(12) 0.0668(19) Uani 1 1 d R
OW8 O 1.01415(11) 0.58949(12) -0.04014(12) 0.0589(17) Uani 1 1 d R
OW9 O 1.30140(11) 0.63579(12) 0.31762(12) 0.068(2) Uani 1 1 d R
OW10 O 1.12420(11) 0.53374(12) 0.28231(12) 0.069(2) Uani 1 1 d R
OW11 O 0.71894(11) 0.56930(12) 0.03304(12) 0.0653(19) Uani 1 1 d R
OW12 O 0.92438(11) 0.64405(12) 0.14667(12) 0.104(3) Uani 1 1 d R
OW13 O 0.66530(11) 0.97050(12) 0.06840(12) 0.124(4) Uani 1 1 d R
OW14 O 0.94899(11) 0.54624(12) 0.06171(12) 0.178(7) Uani 1 1 d R
OW15 O 1.06702(11) 0.55354(12) 0.15701(12) 0.153(12) Uani 0.50 1 d PR
OW16 O 0.87381(11) 0.46981(12) -0.09860(12) 0.24(2) Uani 0.50 1 d PR

loop_
_atom_site_aniso_label
_atom_site_aniso_U_11
_atom_site_aniso_U_22
_atom_site_aniso_U_33
_atom_site_aniso_U_23
_atom_site_aniso_U_13
_atom_site_aniso_U_12
Cd1 0.0288(3) 0.0414(3) 0.0300(3) -0.0027(3) -0.0011(2) -0.0020(2)
Cd2 0.0295(3) 0.0470(4) 0.0338(3) 0.0013(3) 0.0079(2) 0.0034(3)
Cd3 0.0332(3) 0.0505(4) 0.0332(3) -0.0058(3) -0.0031(2) -0.0034(3)
Cd4 0.0271(3) 0.0488(4) 0.0369(3) -0.0040(3) 0.0056(2) -0.0045(3)
N1 0.029(3) 0.055(4) 0.036(4) -0.002(3) 0.003(3) 0.000(3)
N2 0.030(4) 0.090(6) 0.048(5) -0.016(5) 0.003(3) 0.002(4)
N3 0.051(4) 0.063(5) 0.050(5) -0.008(4) 0.011(4) -0.017(4)
N4 0.033(3) 0.056(4) 0.031(4) -0.010(3) 0.003(3) 0.002(3)
N11 0.025(3) 0.037(4) 0.036(4) -0.002(3) 0.003(3) -0.001(3)
N12 0.042(4) 0.049(4) 0.047(4) -0.013(4) 0.006(3) -0.004(3)
N13 0.035(4) 0.048(4) 0.050(4) 0.011(4) 0.007(3) 0.012(3)
N14 0.035(3) 0.042(4) 0.023(3) -0.003(3) -0.002(3) 0.006(3)
N21 0.033(3) 0.033(3) 0.034(4) 0.001(3) 0.004(3) 0.007(3)
N22 0.038(4) 0.040(4) 0.041(4) -0.003(3) 0.006(3) 0.010(3)
N23 0.031(3) 0.035(4) 0.061(5) 0.005(4) 0.006(3) -0.007(3)
N24 0.026(3) 0.036(4) 0.035(4) 0.002(3) 0.006(3) 0.001(3)
OW1 0.064(4) 0.043(3) 0.050(4) 0.001(3) 0.004(3) 0.001(3)
OW2 0.058(4) 0.105(6) 0.103(6) 0.066(5) 0.016(4) 0.017(4)
OW3 0.095(6) 0.111(6) 0.043(4) 0.018(4) -0.008(4) -0.054(5)
OW4 0.039(3) 0.082(5) 0.048(4) 0.008(4) -0.004(3) 0.012(3)
OW5 0.065(4) 0.060(4) 0.079(5) 0.025(4) -0.008(4) -0.008(4)
O31 0.039(3) 0.052(4) 0.045(3) 0.004(3) -0.015(3) -0.010(3)
O32 0.051(4) 0.040(4) 0.070(5) 0.008(3) -0.019(3) -0.012(3)
O41 0.046(3) 0.043(3) 0.056(4) 0.008(3) 0.019(3) 0.011(3)
O42 0.036(3) 0.056(4) 0.036(3) 0.009(3) 0.013(2) 0.002(3)
O51 0.035(3) 0.058(4) 0.039(3) 0.005(3) 0.008(2) 0.004(3)
O52 0.030(3) 0.041(3) 0.042(3) -0.001(3) 0.010(2) 0.010(2)
O61 0.041(3) 0.092(5) 0.070(5) 0.043(4) 0.007(3) -0.003(3)
O62 0.044(4) 0.089(5) 0.083(5) 0.040(5) 0.003(3) -0.006(4)
O71 0.030(3) 0.062(4) 0.046(4) -0.012(3) -0.006(2) -0.004(3)
O72 0.038(3) 0.061(4) 0.045(4) -0.016(3) -0.002(3) 0.000(3)
O81 0.033(3) 0.075(4) 0.050(4) 0.005(3) 0.005(3) -0.006(3)
O82 0.052(4) 0.053(4) 0.054(4) -0.011(3) 0.022(3) -0.006(3)
O91 0.062(4) 0.078(5) 0.064(5) -0.023(4) 0.025(4) -0.016(4)
O92 0.071(5) 0.075(5) 0.102(6) -0.042(5) 0.048(4) -0.035(4)
O101 0.042(3) 0.043(3) 0.040(3) 0.008(3) -0.008(2) -0.004(3)
O102 0.041(3) 0.042(3) 0.049(4) -0.002(3) -0.016(3) -0.005(3)
C1 0.029(4) 0.074(7) 0.042(5) -0.012(5) 0.003(4) 0.003(4)
C2 0.039(5) 0.093(8) 0.051(6) -0.007(6) 0.003(4) -0.011(5)
C3 0.038(5) 0.068(6) 0.055(6) -0.012(5) 0.009(4) 0.003(4)
C4 0.048(5) 0.057(6) 0.051(6) -0.011(5) 0.008(4) -0.003(4)
C5 0.028(4) 0.057(5) 0.032(4) -0.004(4) 0.002(3) -0.003(4)
C6 0.041(5) 0.063(6) 0.037(5) 0.002(4) 0.008(4) -0.010(4)
C11 0.039(4) 0.041(5) 0.045(5) -0.010(4) 0.003(4) -0.004(4)
C12 0.035(4) 0.051(5) 0.037(5) 0.012(4) -0.001(4) 0.003(4)
C13 0.033(4) 0.036(4) 0.032(4) 0.000(4) 0.001(3) 0.004(3)
C14 0.043(5) 0.054(5) 0.037(5) -0.005(4) -0.002(4) 0.005(4)
C15 0.035(4) 0.047(5) 0.042(5) 0.005(4) -0.001(4) 0.007(4)
C16 0.048(5) 0.044(5) 0.075(7) -0.012(5) 0.019(5) 0.010(4)
C21 0.034(4) 0.040(5) 0.049(5) 0.004(4) 0.000(4) 0.008(4)
C22 0.035(4) 0.035(4) 0.045(5) 0.008(4) 0.007(4) 0.002(4)
C23 0.030(4) 0.032(4) 0.031(4) 0.001(3) 0.006(3) 0.000(3)
C24 0.032(4) 0.043(5) 0.052(5) -0.006(4) 0.009(4) -0.008(4)
C25 0.045(5) 0.036(5) 0.051(5) -0.003(4) 0.003(4) 0.002(4)
C26 0.030(4) 0.038(5) 0.047(5) -0.012(4) 0.002(3) 0.001(3)
C31 0.031(4) 0.044(5) 0.026(4) -0.009(4) 0.002(3) -0.004(3)
C32 0.024(4) 0.036(4) 0.032(4) 0.001(3) 0.007(3) 0.002(3)
C33 0.025(4) 0.043(4) 0.026(4) -0.003(3) 0.007(3) -0.003(3)
C34 0.029(4) 0.048(5) 0.036(5) -0.007(4) 0.000(3) -0.012(4)
C35 0.042(5) 0.048(5) 0.051(5) -0.003(5) 0.003(4) -0.017(4)
C36 0.049(5) 0.040(5) 0.041(5) 0.007(4) 0.007(4) -0.009(4)
C37 0.035(4) 0.052(5) 0.035(5) 0.003(4) -0.002(3) -0.002(4)
C41 0.027(4) 0.047(5) 0.025(4) -0.007(4) 0.004(3) -0.003(3)
C42 0.024(4) 0.043(4) 0.030(4) -0.003(4) 0.000(3) -0.002(3)
C43 0.028(4) 0.037(4) 0.028(4) -0.010(3) -0.005(3) -0.006(3)
C44 0.025(4) 0.061(6) 0.033(4) 0.001(4) 0.003(3) 0.004(4)
C45 0.036(4) 0.051(5) 0.055(6) 0.000(5) -0.001(4) 0.013(4)
C46 0.052(5) 0.045(5) 0.053(6) 0.013(4) -0.007(4) 0.001(4)
C47 0.039(4) 0.047(5) 0.035(5) -0.003(4) 0.004(4) 0.003(4)
C51 0.020(4) 0.047(5) 0.033(4) 0.000(4) -0.001(3) -0.003(4)
C52 0.020(3) 0.042(5) 0.037(4) -0.002(4) 0.000(3) -0.003(3)
C53 0.024(4) 0.043(5) 0.030(4) 0.000(4) 0.002(3) -0.004(3)
C54 0.032(4) 0.065(6) 0.031(4) 0.003(4) 0.006(3) 0.001(4)
C55 0.030(4) 0.065(6) 0.040(5) -0.011(5) 0.009(4) 0.014(4)
C56 0.031(4) 0.052(5) 0.049(5) -0.013(5) -0.001(4) 0.004(4)
C57 0.028(4) 0.046(5) 0.041(5) 0.000(4) -0.006(3) 0.000(4)
C61 0.035(4) 0.042(5) 0.040(5) -0.005(4) 0.002(4) -0.004(4)
C62 0.036(4) 0.037(5) 0.041(5) 0.006(4) 0.009(4) -0.002(4)
C63 0.031(4) 0.045(5) 0.035(4) 0.015(4) 0.010(3) 0.003(4)
C64 0.043(5) 0.061(6) 0.054(6) 0.021(5) 0.001(4) 0.010(4)
C65 0.051(6) 0.069(7) 0.085(8) 0.042(7) 0.014(6) 0.024(5)
C66 0.076(7) 0.042(6) 0.086(8) 0.010(6) 0.017(7) 0.012(5)
C67 0.065(6) 0.041(5) 0.070(7) 0.003(5) 0.006(5) -0.006(5)
C71 0.034(4) 0.039(5) 0.039(5) 0.007(4) -0.006(3) -0.004(4)
C72 0.032(4) 0.044(5) 0.032(4) 0.000(4) -0.003(3) -0.009(4)
C73 0.023(4) 0.050(5) 0.038(5) 0.005(4) 0.002(3) -0.011(4)
C74 0.037(5) 0.070(7) 0.047(5) -0.001(5) -0.011(4) -0.015(4)
C75 0.052(6) 0.078(8) 0.057(6) -0.008(6) -0.012(5) -0.031(5)
C76 0.077(7) 0.047(6) 0.059(6) -0.004(5) -0.013(5) -0.028(5)
C77 0.061(6) 0.050(6) 0.052(6) 0.001(5) -0.007(5) -0.009(5)
C81 0.038(5) 0.045(5) 0.036(5) 0.011(4) 0.007(4) 0.001(4)
C82 0.034(4) 0.050(5) 0.030(4) 0.002(4) -0.002(3) -0.003(4)
C83 0.028(4) 0.059(6) 0.036(5) -0.002(4) -0.002(3) -0.003(4)
C84 0.029(4) 0.065(6) 0.054(6) -0.003(5) 0.005(4) 0.005(4)
C85 0.040(5) 0.078(8) 0.066(7) -0.001(6) 0.014(5) 0.018(5)
C86 0.065(6) 0.046(5) 0.066(7) -0.005(5) 0.006(5) 0.023(5)
C87 0.042(5) 0.039(5) 0.059(6) 0.012(4) 0.006(4) 0.001(4)
C91 0.038(5) 0.049(5) 0.048(6) -0.002(5) 0.009(4) 0.007(4)
C92 0.024(4) 0.038(5) 0.051(5) 0.004(4) 0.000(3) -0.002(3)
C93 0.031(4) 0.039(4) 0.036(4) 0.002(4) -0.007(3) -0.001(3)
C94 0.038(4) 0.052(5) 0.041(5) -0.005(4) 0.010(4) -0.006(4)
C95 0.042(5) 0.057(6) 0.049(6) 0.015(5) 0.009(4) -0.006(4)
C96 0.047(5) 0.041(5) 0.085(8) 0.007(5) 0.013(5) -0.008(4)
C97 0.038(5) 0.037(5) 0.072(7) -0.001(5) 0.009(4) 0.008(4)
C101 0.021(4) 0.044(5) 0.031(4) -0.004(4) 0.000(3) 0.002(3)
C102 0.024(4) 0.038(4) 0.030(4) 0.000(4) 0.003(3) 0.000(3)
C103 0.026(4) 0.044(5) 0.027(4) -0.005(4) 0.001(3) 0.000(3)
C104 0.037(4) 0.043(5) 0.036(5) 0.000(4) -0.005(3) 0.006(4)
C105 0.035(4) 0.057(6) 0.027(4) -0.004(4) -0.001(3) -0.005(4)
C106 0.038(4) 0.043(5) 0.043(5) -0.009(4) 0.001(4) -0.008(4)
C107 0.035(4) 0.036(4) 0.045(5) 0.001(4) 0.002(4) -0.003(4)
OW6 0.078(5) 0.053(4) 0.078(5) -0.012(4) 0.022(4) -0.016(4)
OW7 0.067(4) 0.055(4) 0.078(5) 0.000(4) -0.012(4) 0.003(3)
OW8 0.049(4) 0.059(4) 0.069(5) 0.010(4) 0.000(3) -0.004(3)
OW9 0.061(4) 0.067(5) 0.077(5) -0.024(4) -0.003(4) 0.000(4)
OW10 0.062(4) 0.050(4) 0.098(6) -0.002(4) 0.022(4) 0.004(3)
OW11 0.076(5) 0.051(4) 0.070(5) 0.014(4) 0.022(4) 0.002(3)
OW12 0.117(7) 0.100(7) 0.094(7) -0.021(6) 0.012(6) -0.027(6)
OW13 0.160(10) 0.077(6) 0.133(9) 0.005(6) -0.070(8) 0.006(6)
OW14 0.283(17) 0.082(7) 0.173(12) -0.002(8) 0.149(12) -0.009(9)
OW15 0.34(4) 0.047(10) 0.074(13) -0.003(10) -0.052(17) 0.012(16)
OW16 0.19(3) 0.067(13) 0.45(5) 0.15(2) -0.22(3) -0.075(15)

loop_
_atom_type_symbol
_atom_type_description
_atom_type_scat_dispersion_real
_atom_type_scat_dispersion_imag
_atom_type_scat_source
C C 0.0033 0.0016 'International Tables Vol C Tables 4.2.6.8 and 6.1.1.4'
H H 0.0000 0.0000 'International Tables Vol C Tables 4.2.6.8 and 6.1.1.4'
N N 0.0061 0.0033 'International Tables Vol C Tables 4.2.6.8 and 6.1.1.4'
O O 0.0106 0.0060 'International Tables Vol C Tables 4.2.6.8 and 6.1.1.4'
Cd Cd -0.8075 1.2024 'International Tables Vol C Tables 4.2.6.8 and 6.1.1.4'

loop_
_geom_angle_atom_site_label_1
_geom_angle_atom_site_label_2
_geom_angle_atom_site_label_3
_geom_angle
_geom_angle_site_symmetry_1
_geom_angle_site_symmetry_3
O31 Cd1 OW1 125.5(2) . .
O31 Cd1 O101 139.8(2) . .
OW1 Cd1 O101 94.6(2) . .
O31 Cd1 N1 93.5(2) . .
OW1 Cd1 N1 90.0(2) . .
O101 Cd1 N1 88.3(2) . .
O31 Cd1 O102 85.21(19) . .
OW1 Cd1 O102 148.4(2) . .
O101 Cd1 O102 54.74(19) . .
N1 Cd1 O102 95.9(2) . .
O31 Cd1 N11 89.8(2) . .
OW1 Cd1 N11 89.1(2) . .
O101 Cd1 N11 88.4(2) . .
N1 Cd1 N11 176.5(2) . .
O102 Cd1 N11 83.2(2) . .
O31 Cd1 C101 112.6(2) . .
OW1 Cd1 C101 121.4(2) . .
O101 Cd1 C101 27.4(2) . .
N1 Cd1 C101 93.9(2) . .
O102 Cd1 C101 27.4(2) . .
N11 Cd1 C101 83.7(2) . .
OW2 Cd2 O42 133.4(2) . .
OW2 Cd2 O51 80.4(2) . .
O42 Cd2 O51 146.21(19) . .
OW2 Cd2 O52 134.2(2) . .
O42 Cd2 O52 92.04(17) . .
O51 Cd2 O52 54.56(18) . .
OW2 Cd2 N4 100.8(3) . .
O42 Cd2 N4 83.9(2) . .
O51 Cd2 N4 88.8(2) . .
O52 Cd2 N4 87.1(2) . .
OW2 Cd2 O41 79.6(2) . .
O42 Cd2 O41 53.88(18) . .
O51 Cd2 O41 159.8(2) . .
O52 Cd2 O41 144.53(18) . .
N4 Cd2 O41 97.4(2) . .
OW2 Cd2 N21 92.3(3) . .
O42 Cd2 N21 89.2(2) . .
O51 Cd2 N21 90.5(2) . .
O52 Cd2 N21 81.60(19) . .
N4 Cd2 N21 166.6(2) . .
O41 Cd2 N21 87.8(2) . .
OW2 Cd2 C51 107.3(3) . .
O42 Cd2 C51 119.1(2) . .
O51 Cd2 C51 27.7(2) . .
O52 Cd2 C51 27.1(2) . .
N4 Cd2 C51 89.9(2) . .
O41 Cd2 C51 168.9(2) . .
N21 Cd2 C51 83.3(2) . .
OW3 Cd3 O72 103.9(3) . .
OW3 Cd3 O61 90.4(3) . .
O72 Cd3 O61 157.4(2) . .
OW3 Cd3 O62 145.5(3) . .
O72 Cd3 O62 108.9(2) . .
O61 Cd3 O62 55.2(2) . .
OW3 Cd3 N14 91.0(3) . 4_675
O72 Cd3 N14 90.4(2) . 4_675
O61 Cd3 N14 107.1(3) . 4_675
O62 Cd3 N14 98.8(3) . 4_675
OW3 Cd3 O71 87.0(2) . .
O72 Cd3 O71 55.96(19) . .
O61 Cd3 O71 108.5(2) . .
O62 Cd3 O71 102.8(3) . .
N14 Cd3 O71 144.4(2) 4_675 .
OW3 Cd3 C71 95.5(2) . .
O72 Cd3 C71 27.8(2) . .
O61 Cd3 C71 135.1(3) . .
O62 Cd3 C71 108.8(3) . .
N14 Cd3 C71 117.2(2) 4_675 .
O71 Cd3 C71 28.2(2) . .
OW3 Cd3 C61 117.6(3) . .
O72 Cd3 C61 134.7(2) . .
O61 Cd3 C61 27.3(2) . .
O62 Cd3 C61 27.9(2) . .
N14 Cd3 C61 105.5(2) 4_675 .
O71 Cd3 C61 106.9(2) . .
C71 Cd3 C61 125.0(2) . .
O82 Cd4 O92 157.8(3) . .
O82 Cd4 OW4 91.6(2) . .
O92 Cd4 OW4 103.3(3) . .
O82 Cd4 OW5 83.0(2) . .
O92 Cd4 OW5 85.8(3) . .
OW4 Cd4 OW5 165.8(3) . .
O82 Cd4 N24 81.3(2) . 4_676
O92 Cd4 N24 81.3(2) . 4_676
OW4 Cd4 N24 94.4(2) . 4_676
OW5 Cd4 N24 97.8(2) . 4_676
O82 Cd4 O91 143.5(2) . .
O92 Cd4 O91 52.7(2) . .
OW4 Cd4 O91 94.0(2) . .
OW5 Cd4 O91 82.8(2) . .
N24 Cd4 O91 134.0(2) 4_676 .
O82 Cd4 O81 53.0(2) . .
O92 Cd4 O81 143.8(2) . .
OW4 Cd4 O81 84.1(2) . .
OW5 Cd4 O81 82.2(2) . .
N24 Cd4 O81 134.07(19) 4_676 .
O91 Cd4 O81 91.8(2) . .
O82 Cd4 C91 162.5(2) . .
O92 Cd4 C91 26.1(2) . .
OW4 Cd4 C91 102.6(2) . .
OW5 Cd4 C91 80.8(3) . .
N24 Cd4 C91 107.4(2) 4_676 .
O91 Cd4 C91 26.9(2) . .
O81 Cd4 C91 117.7(2) . .
C1 N1 C5 108.3(7) . .
C1 N1 C4 107.1(7) . .
C5 N1 C4 108.0(6) . .
C1 N1 Cd1 112.0(5) . .
C5 N1 Cd1 109.3(4) . .
C4 N1 Cd1 112.0(5) . .
C3 N2 C2 108.8(8) . .
C3 N2 C1 108.5(7) . .
C2 N2 C1 108.0(8) . .
C2 N3 C4 108.6(8) . .
C2 N3 C6 108.8(8) . .
C4 N3 C6 109.0(7) . .
C5 N4 C3 108.7(6) . .
C5 N4 C6 108.6(7) . .
C3 N4 C6 106.8(7) . .
C5 N4 Cd2 106.4(5) . .
C3 N4 Cd2 117.8(5) . .
C6 N4 Cd2 108.3(5) . .
C11 N11 C13 108.4(6) . .
C11 N11 C12 107.5(6) . .
C13 N11 C12 107.4(6) . .
C11 N11 Cd1 110.5(4) . .
C13 N11 Cd1 112.2(4) . .
C12 N11 Cd1 110.6(5) . .
C14 N12 C16 110.2(7) . .
C14 N12 C11 107.5(7) . .
C16 N12 C11 107.2(7) . .
C12 N13 C15 108.4(7) . .
C12 N13 C16 107.1(7) . .
C15 N13 C16 110.5(7) . .
C14 N14 C13 107.7(6) . .
C14 N14 C15 109.0(6) . .
C13 N14 C15 106.6(6) . .
C14 N14 Cd3 111.3(5) . 4_576
C13 N14 Cd3 114.1(5) . 4_576
C15 N14 Cd3 107.9(5) . 4_576
C23 N21 C22 107.5(6) . .
C23 N21 C21 106.6(6) . .
C22 N21 C21 107.6(6) . .
C23 N21 Cd2 110.6(4) . .
C22 N21 Cd2 112.5(5) . .
C21 N21 Cd2 111.6(4) . .
C26 N22 C21 108.0(6) . .
C26 N22 C25 108.8(6) . .
C21 N22 C25 108.7(6) . .
C24 N23 C25 108.6(7) . .
C24 N23 C22 108.5(6) . .
C25 N23 C22 108.9(6) . .
C23 N24 C24 107.9(6) . .
C23 N24 C26 107.9(5) . .
C24 N24 C26 107.5(6) . .
C23 N24 Cd4 104.2(4) . 4_575
C24 N24 Cd4 114.3(4) . 4_575
C26 N24 Cd4 114.6(5) . 4_575
C31 O31 Cd1 105.4(5) . .
C41 O41 Cd2 88.9(4) . .
C41 O42 Cd2 96.9(5) . .
C51 O51 Cd2 93.6(4) . .
C51 O52 Cd2 90.2(5) . .
C61 O61 Cd3 92.7(5) . .
C61 O62 Cd3 91.8(5) . .
C71 O71 Cd3 89.9(5) . .
C71 O72 Cd3 93.0(5) . .
C81 O81 Cd4 85.1(5) . .
C81 O82 Cd4 99.8(5) . .
C91 O91 Cd4 86.8(5) . .
C91 O92 Cd4 98.9(6) . .
C101 O101 Cd1 94.6(4) . .
C101 O102 Cd1 88.6(5) . .
N1 C1 N2 111.8(7) . .
N3 C2 N2 111.7(7) . .
N2 C3 N4 112.8(7) . .
N3 C4 N1 111.6(7) . .
N4 C5 N1 111.5(6) . .
N3 C6 N4 111.5(7) . .
N12 C11 N11 111.9(6) . .
N13 C12 N11 112.8(6) . .
N11 C13 N14 111.4(6) . .
N12 C14 N14 112.4(7) . .
N13 C15 N14 111.9(6) . .
N12 C16 N13 112.0(7) . .
N22 C21 N21 112.7(6) . .
N23 C22 N21 112.6(6) . .
N24 C23 N21 112.7(6) . .
N23 C24 N24 112.2(6) . .
N23 C25 N22 111.7(6) . .
N22 C26 N24 111.6(6) . .
O32 C31 O31 122.2(7) . .
O32 C31 C32 121.4(7) . .
O31 C31 C32 116.4(7) . .
C37 C32 C33 118.7(7) . .
C37 C32 C31 117.6(7) . .
C33 C32 C31 123.6(7) . .
C34 C33 C32 118.5(7) . .
C34 C33 C43 115.2(7) . .
C32 C33 C43 126.1(7) . .
C33 C34 C35 122.7(8) . .
C34 C35 C36 119.1(8) . .
C37 C36 C35 118.4(8) . .
C36 C37 C32 122.7(8) . .
O41 C41 O42 120.1(7) . .
O41 C41 C42 121.0(7) . .
O42 C41 C42 118.9(7) . .
C47 C42 C43 119.0(7) . .
C47 C42 C41 117.1(7) . .
C43 C42 C41 123.8(7) . .
C44 C43 C42 117.6(7) . .
C44 C43 C33 115.8(7) . .
C42 C43 C33 126.4(7) . .
C45 C44 C43 122.4(7) . .
C46 C45 C44 119.3(8) . .
C45 C46 C47 119.8(8) . .
C46 C47 C42 121.8(8) . .
O52 C51 O51 120.9(7) . .
O52 C51 C52 121.3(7) . .
O51 C51 C52 117.5(7) . .
O52 C51 Cd2 62.7(4) . .
O51 C51 Cd2 58.7(4) . .
C52 C51 Cd2 166.2(5) . .
C57 C52 C53 118.9(7) . .
C57 C52 C51 118.2(7) . .
C53 C52 C51 122.8(7) . .
C54 C53 C52 118.4(8) . .
C54 C53 C63 119.3(7) . .
C52 C53 C63 122.2(7) . .
C55 C54 C53 121.6(8) . .
C54 C55 C56 121.0(8) . .
C55 C56 C57 117.7(8) . .
C52 C57 C56 122.4(8) . .
O61 C61 O62 120.2(8) . .
O61 C61 C62 119.6(7) . .
O62 C61 C62 120.2(8) . .
O61 C61 Cd3 60.0(5) . .
O62 C61 Cd3 60.3(5) . .
C62 C61 Cd3 177.4(6) . .
C63 C62 C67 120.0(8) . .
C63 C62 C61 120.2(7) . .
C67 C62 C61 119.8(8) . .
C62 C63 C64 118.1(8) . .
C62 C63 C53 121.3(7) . .
C64 C63 C53 120.5(8) . .
C65 C64 C63 120.8(10) . .
C64 C65 C66 120.3(10) . .
C67 C66 C65 119.9(10) . .
C66 C67 C62 120.8(10) . .
O72 C71 O71 121.1(7) . .
O72 C71 C72 119.3(7) . .
O71 C71 C72 119.6(8) . .
O72 C71 Cd3 59.3(4) . .
O71 C71 Cd3 61.9(4) . .
C72 C71 Cd3 177.9(6) . .
C77 C72 C73 120.5(8) . .
C77 C72 C71 118.4(8) . .
C73 C72 C71 121.1(7) . .
C74 C73 C72 117.9(8) . .
C74 C73 C83 119.4(8) . .
C72 C73 C83 122.6(7) . .
C75 C74 C73 120.9(9) . .
C76 C75 C74 120.1(9) . .
C75 C76 C77 120.3(10) . .
C76 C77 C72 120.2(9) . .
O82 C81 O81 122.1(8) . .
O82 C81 C82 117.4(7) . .
O81 C81 C82 120.4(8) . .
C87 C82 C83 118.9(8) . .
C87 C82 C81 118.2(7) . .
C83 C82 C81 122.8(8) . .
C84 C83 C82 118.6(8) . .
C84 C83 C73 118.3(8) . .
C82 C83 C73 123.0(7) . .
C83 C84 C85 121.8(9) . .
C84 C85 C86 119.8(8) . .
C87 C86 C85 118.6(9) . .
C82 C87 C86 122.1(8) . .
O92 C91 O91 120.2(8) . .
O92 C91 C92 120.1(8) . .
O91 C91 C92 119.7(8) . .
O92 C91 Cd4 54.9(5) . .
O91 C91 Cd4 66.3(5) . .
C92 C91 Cd4 169.7(6) . .
C93 C92 C97 120.0(7) . .
C93 C92 C91 122.2(7) . .
C97 C92 C91 117.8(8) . .
C94 C93 C92 117.0(7) . .
C94 C93 C103 118.9(7) . .
C92 C93 C103 123.9(7) . .
C95 C94 C93 123.0(8) . .
C94 C95 C96 120.8(8) . .
C95 C96 C97 118.2(8) . .
C96 C97 C92 121.0(8) . .
O102 C101 O101 121.7(7) . .
O102 C101 C102 120.6(7) . .
O101 C101 C102 117.7(7) . .
O102 C101 Cd1 64.0(4) . .
O101 C101 Cd1 58.0(4) . .
C102 C101 Cd1 171.1(5) . .
C107 C102 C103 119.2(6) . .
C107 C102 C101 117.8(6) . .
C103 C102 C101 122.9(7) . .
C104 C103 C102 117.5(7) . .
C104 C103 C93 116.9(7) . .
C102 C103 C93 125.5(7) . .
C105 C104 C103 122.5(8) . .
C104 C105 C106 118.9(7) . .
C107 C106 C105 120.1(7) . .
C106 C107 C102 121.7(5) . .

loop_
_geom_bond_atom_site_label_1
_geom_bond_atom_site_label_2
_geom_bond_distance
_geom_bond_site_symmetry_2
Cd1 O31 2.255(6) .
Cd1 OW1 2.292(6) .
Cd1 O101 2.309(5) .
Cd1 N1 2.401(6) .
Cd1 O102 2.442(5) .
Cd1 N11 2.462(6) .
Cd1 C101 2.716(7) .
Cd2 OW2 2.287(7) .
Cd2 O42 2.314(6) .
Cd2 O51 2.347(5) .
Cd2 O52 2.435(5) .
Cd2 N4 2.467(7) .
Cd2 O41 2.488(5) .
Cd2 N21 2.492(6) .
Cd2 C51 2.740(7) .
Cd3 OW3 2.257(7) .
Cd3 O72 2.293(6) .
Cd3 O61 2.312(6) .
Cd3 O62 2.317(7) .
Cd3 N14 2.331(7) 4_675
Cd3 O71 2.350(6) .
Cd3 C71 2.664(8) .
Cd3 C61 2.667(8) .
Cd4 O82 2.280(6) .
Cd4 O92 2.282(7) .
Cd4 OW4 2.291(6) .
Cd4 OW5 2.332(7) .
Cd4 N24 2.428(6) 4_676
Cd4 O91 2.527(7) .
Cd4 O81 2.587(6) .
Cd4 C91 2.754(8) .
N1 C1 1.476(10) .
N1 C5 1.499(10) .
N1 C4 1.499(11) .
N2 C3 1.451(12) .
N2 C2 1.464(13) .
N2 C1 1.477(10) .
N3 C2 1.455(12) .
N3 C4 1.458(11) .
N3 C6 1.470(11) .
N4 C5 1.461(10) .
N4 C3 1.475(11) .
N4 C6 1.491(11) .
N11 C11 1.482(10) .
N11 C13 1.483(10) .
N11 C12 1.486(10) .
N12 C14 1.453(11) .
N12 C16 1.469(11) .
N12 C11 1.475(10) .
N13 C12 1.445(10) .
N13 C15 1.446(10) .
N13 C16 1.470(12) .
N14 C14 1.487(10) .
N14 C13 1.488(9) .
N14 C15 1.497(10) .
N14 Cd3 2.331(7) 4_576
N21 C23 1.486(9) .
N21 C22 1.487(9) .
N21 C21 1.495(10) .
N22 C26 1.467(10) .
N22 C21 1.472(11) .
N22 C25 1.478(10) .
N23 C24 1.456(11) .
N23 C25 1.464(10) .
N23 C22 1.466(11) .
N24 C23 1.481(10) .
N24 C24 1.494(10) .
N24 C26 1.496(9) .
N24 Cd4 2.428(6) 4_575
O31 C31 1.271(9) .
O32 C31 1.221(10) .
O41 C41 1.254(10) .
O42 C41 1.263(9) .
O51 C51 1.274(9) .
O52 C51 1.248(9) .
O61 C61 1.223(10) .
O62 C61 1.249(10) .
O71 C71 1.260(9) .
O72 C71 1.243(10) .
O81 C81 1.255(10) .
O82 C81 1.246(10) .
O91 C91 1.248(11) .
O92 C91 1.228(11) .
O101 C101 1.255(9) .
O102 C101 1.250(9) .
C31 C32 1.514(11) .
C32 C37 1.386(11) .
C32 C33 1.400(10) .
C33 C34 1.381(10) .
C33 C43 1.504(11) .
C34 C35 1.381(12) .
C35 C36 1.394(12) .
C36 C37 1.383(11) .
C41 C42 1.492(10) .
C42 C47 1.386(11) .
C42 C43 1.407(10) .
C43 C44 1.399(10) .
C44 C45 1.372(12) .
C45 C46 1.371(12) .
C46 C47 1.377(12) .
C51 C52 1.493(10) .
C52 C57 1.379(11) .
C52 C53 1.393(11) .
C53 C54 1.378(11) .
C53 C63 1.504(11) .
C54 C55 1.361(13) .
C55 C56 1.372(12) .
C56 C57 1.380(11) .
C61 C62 1.500(12) .
C62 C63 1.390(12) .
C62 C67 1.395(12) .
C63 C64 1.393(11) .
C64 C65 1.373(14) .
C65 C66 1.376(16) .
C66 C67 1.349(15) .
C71 C72 1.490(11) .
C72 C77 1.375(12) .
C72 C73 1.396(11) .
C73 C74 1.388(11) .
C73 C83 1.483(12) .
C74 C75 1.381(14) .
C75 C76 1.360(14) .
C76 C77 1.373(13) .
C81 C82 1.505(11) .
C82 C87 1.377(12) .
C82 C83 1.405(11) .
C83 C84 1.377(11) .
C84 C85 1.378(14) .
C85 C86 1.383(14) .
C86 C87 1.382(12) .
C91 C92 1.493(11) .
C92 C93 1.396(11) .
C92 C97 1.401(12) .
C93 C94 1.390(11) .
C93 C103 1.494(11) .
C94 C95 1.359(12) .
C95 C96 1.370(13) .
C96 C97 1.396(12) .
C101 C102 1.506(10) .
C102 C107 1.371(8) .
C102 C103 1.407(11) .
C103 C104 1.387(11) .
C104 C105 1.369(11) .
C105 C106 1.372(12) .
C106 C107 1.365(9) .
